data_4302018
loop_
_publ_author_name
'Edward C. Weintrob'
'Daniel Tofan'
'John E. Bercaw'

_publ_contact_author
;       Michael W. Day
        Beckman Institute
        California Institute of Technology
        Pasadena, CA  91125
        USA
;
_publ_contact_author_email mikeday@caltech.edu
_publ_contact_author_fax '(818) 449 4159'
_publ_contact_author_phone '(818) 395 2734'
_publ_section_title
;
Synthesis and Characterization of Iron Derivatives Having a Pyridine-Linked
Bis(anilide) Pincer Ligand
;
_journal_name_full 'Inorganic Chemistry'
_journal_page_first 3808
_journal_page_last 3813
_journal_paper_doi 10.1021/ic900083s
_journal_volume 48
_journal_year 2009
_chemical_formula_moiety 'C70 H66 Fe2 N6 O, 0.5(C7 H8)'
_chemical_formula_sum 'C73.5 H70 Fe2 N6 O'
_chemical_formula_weight 1165.05
_chemical_name_systematic
;
 ?
;
_space_group_IT_number 45
_symmetry_cell_setting orthorhombic
_symmetry_space_group_name_Hall 'I 2 -2c'
_symmetry_space_group_name_H-M 'I b a 2'
_atom_sites_solution_hydrogens geom
_atom_sites_solution_primary direct
_atom_sites_solution_secondary difmap
_audit_creation_method SHELXL-97
_cell_angle_alpha 90.00
_cell_angle_beta 90.00
_cell_angle_gamma 90.00
_cell_formula_units_Z 8
_cell_length_a 19.8707(9)
_cell_length_b 39.4031(19)
_cell_length_c 15.1038(6)
_cell_measurement_reflns_used 9283
_cell_measurement_temperature 100(2)
_cell_measurement_theta_max 31.52
_cell_measurement_theta_min 2.30
_cell_volume 11825.8(9)
_computing_cell_refinement 'Bruker SAINT-Plus v7.34A'
_computing_data_collection 'Bruker APEX2 v2.1-0'
_computing_data_reduction 'Bruker SAINT-Plus v7.34A'
_computing_molecular_graphics 'Bruker XP v5.1'
_computing_publication_material 'Bruker XCIF 2008'
_computing_structure_refinement 'SHELXL-97 (Sheldrick, 2008)'
_computing_structure_solution 'SHELXS-97 (Sheldrick, 2008)'
_diffrn_ambient_temperature 100(2)
_diffrn_measured_fraction_theta_full 0.938
_diffrn_measured_fraction_theta_max 0.938
_diffrn_measurement_device_type 'Bruker KAPPA APEX II'
_diffrn_measurement_method '\w scans; 12 settings'
_diffrn_radiation_monochromator graphite
_diffrn_radiation_source 'fine-focus sealed tube'
_diffrn_radiation_type MoK\a
_diffrn_radiation_wavelength 0.71073
_diffrn_reflns_av_R_equivalents 0.0571
_diffrn_reflns_av_sigmaI/netI 0.0531
_diffrn_reflns_limit_h_max 29
_diffrn_reflns_limit_h_min -29
_diffrn_reflns_limit_k_max 42
_diffrn_reflns_limit_k_min -59
_diffrn_reflns_limit_l_max 22
_diffrn_reflns_limit_l_min -19
_diffrn_reflns_number 121688
_diffrn_reflns_theta_full 32.23
_diffrn_reflns_theta_max 32.23
_diffrn_reflns_theta_min 1.86
_exptl_absorpt_coefficient_mu 0.542
_exptl_absorpt_correction_T_max 0.9630
_exptl_absorpt_correction_T_min 0.8204
_exptl_absorpt_correction_type none
_exptl_crystal_colour Green
_exptl_crystal_density_diffrn 1.309
_exptl_crystal_density_meas 0
_exptl_crystal_density_method 'not measured'
_exptl_crystal_description Plate
_exptl_crystal_F_000 4904
_exptl_crystal_size_max 0.38
_exptl_crystal_size_mid 0.24
_exptl_crystal_size_min 0.07
_refine_diff_density_max 1.372
_refine_diff_density_min -0.704
_refine_diff_density_rms 0.065
_refine_ls_abs_structure_details 'Flack H D (1983), Acta Cryst. A39, 876-881'
_refine_ls_abs_structure_Flack -0.007(6)
_refine_ls_extinction_method none
_refine_ls_goodness_of_fit_ref 1.792
_refine_ls_hydrogen_treatment Riding
_refine_ls_matrix_type 'Full matrix'
_refine_ls_number_parameters 757
_refine_ls_number_reflns 18216
_refine_ls_number_restraints 10
_refine_ls_restrained_S_all 1.793
_refine_ls_R_factor_all 0.0600
_refine_ls_R_factor_gt 0.0416
_refine_ls_shift/su_max 0.003
_refine_ls_shift/su_mean 0.000
_refine_ls_structure_factor_coef Fsqd
_refine_ls_weighting_details w=1/s^2^(Fo^2^)
_refine_ls_weighting_scheme sigma
_refine_ls_wR_factor_gt 0.0558
_refine_ls_wR_factor_ref 0.0567
_reflns_number_gt 14462
_reflns_number_total 18216
_reflns_threshold_expression >2sigma(I)
_cod_data_source_file ic900083s_si_002_4.cif
_cod_data_source_block ([2]Fe)2O
_cod_depositor_comments
;
The following automatic conversions were performed:
'_symmetry_cell_setting' value 'Orthorhombic' changed to 'orthorhombic'
according to '/home/saulius/struct/CIF-dictionaries/cif_core.dic'
dictionary named 'cif_core.dic' version 2.4.1 from
2010-06-29.

'_refine_ls_weighting_scheme' value 'Sigma' changed to
'sigma' according to '/home/saulius/struct/CIF-dictionaries/cif_core.dic'
dictionary named 'cif_core.dic' version 2.4.1 from 2010-06-29.

Automatic conversion script
Id: cif_fix_enum 1527 2010-12-29 10:47:43Z saulius 

The following automatic conversions were performed:

'_atom_sites_solution_primary' value 'Direct methods' was changed to
'direct'.

'_atom_sites_solution_secondary' value 'Difference Fourier map' was
changed to 'difmap'.

'_atom_sites_solution_hydrogens' value 'Geometric positions' was
changed to 'geom'.

Automatic conversion script
Id: cif_fix_values 6452 2018-10-05 10:23:21Z andrius 
;
_cod_original_formula_sum 'C73.50 H70 Fe2 N6 O'
_cod_database_code 4302018

loop_
_symmetry_equiv_pos_as_xyz
'x, y, z'
'-x, -y, z'
'x+1/2, -y+1/2, z'
'-x+1/2, y+1/2, z'
'x+1/2, y+1/2, z+1/2'
'-x+1/2, -y+1/2, z+1/2'
'x+1, -y+1, z+1/2'
'-x+1, y+1, z+1/2'

loop_
_atom_site_label
_atom_site_type_symbol
_atom_site_fract_x
_atom_site_fract_y
_atom_site_fract_z
_atom_site_U_iso_or_equiv
_atom_site_adp_type
_atom_site_occupancy
_atom_site_symmetry_multiplicity
_atom_site_calc_flag
_atom_site_refinement_flags
_atom_site_disorder_assembly
_atom_site_disorder_group
Fe1 Fe 0.737954(12) 0.849482(7) 1.09258(4) 0.01630(6) Uani 1 1 d . . .
Fe2 Fe 0.752588(13) 0.856506(6) 0.86356(4) 0.01590(6) Uani 1 1 d . . .
O1 O 0.74024(6) 0.86178(3) 0.97921(10) 0.0209(3) Uani 1 1 d . . .
N1 N 0.81799(7) 0.85179(4) 1.16323(10) 0.0186(4) Uani 1 1 d . . .
N2 N 0.73698(7) 0.79833(3) 1.08971(11) 0.0162(3) Uani 1 1 d . . .
N3 N 0.65287(7) 0.85378(4) 1.15265(10) 0.0178(3) Uani 1 1 d . . .
N4 N 0.67872(7) 0.84253(4) 0.78946(10) 0.0166(3) Uani 1 1 d . . .
N5 N 0.80275(7) 0.81244(4) 0.84826(10) 0.0166(3) Uani 1 1 d . . .
N6 N 0.82063(7) 0.88401(4) 0.80828(10) 0.0176(4) Uani 1 1 d . . .
C1 C 0.87085(9) 0.82988(5) 1.14842(12) 0.0176(4) Uani 1 1 d . . .
C2 C 0.93729(9) 0.83913(5) 1.17291(13) 0.0227(5) Uani 1 1 d . . .
H2 H 0.9445 0.8597 1.2042 0.027 Uiso 1 1 calc R . .
C3 C 0.99125(9) 0.81896(5) 1.15234(13) 0.0266(5) Uani 1 1 d . . .
H3 H 1.0353 0.8258 1.1693 0.032 Uiso 1 1 calc R . .
C4 C 0.98225(9) 0.78871(5) 1.10698(14) 0.0269(5) Uani 1 1 d . . .
H4 H 1.0198 0.7753 1.0898 0.032 Uiso 1 1 calc R . .
C5 C 0.91807(9) 0.77846(5) 1.08738(13) 0.0224(4) Uani 1 1 d . . .
H5 H 0.9120 0.7576 1.0571 0.027 Uiso 1 1 calc R . .
C6 C 0.86073(9) 0.79754(5) 1.11008(12) 0.0193(4) Uani 1 1 d . . .
C7 C 0.79487(9) 0.78010(5) 1.09987(13) 0.0186(4) Uani 1 1 d . . .
C8 C 0.79089(9) 0.74493(5) 1.10319(13) 0.0257(5) Uani 1 1 d . . .
H8 H 0.8304 0.7318 1.1130 0.031 Uiso 1 1 calc R . .
C9 C 0.72943(9) 0.72893(5) 1.09221(15) 0.0294(5) Uani 1 1 d . . .
H9 H 0.7267 0.7049 1.0925 0.035 Uiso 1 1 calc R . .
C10 C 0.67224(9) 0.74815(5) 1.08083(13) 0.0262(5) Uani 1 1 d . . .
H10 H 0.6299 0.7373 1.0734 0.031 Uiso 1 1 calc R . .
C11 C 0.67595(9) 0.78325(5) 1.08012(12) 0.0180(4) Uani 1 1 d . . .
C12 C 0.61390(9) 0.80398(5) 1.07000(11) 0.0166(4) Uani 1 1 d . . .
C13 C 0.56238(9) 0.78970(5) 1.01854(12) 0.0192(4) Uani 1 1 d . . .
H13 H 0.5717 0.7697 0.9856 0.023 Uiso 1 1 calc R . .
C14 C 0.49887(9) 0.80354(5) 1.01401(12) 0.0196(4) Uani 1 1 d . . .
H14 H 0.4651 0.7934 0.9782 0.023 Uiso 1 1 calc R . .
C15 C 0.48497(9) 0.83258(5) 1.06258(11) 0.0187(4) Uani 1 1 d . . .
H15 H 0.4407 0.8416 1.0628 0.022 Uiso 1 1 calc R . .
C16 C 0.53488(8) 0.84832(5) 1.11038(11) 0.0192(4) Uani 1 1 d . . .
H16 H 0.5244 0.8682 1.1430 0.023 Uiso 1 1 calc R . .
C17 C 0.60135(9) 0.83558(5) 1.11223(12) 0.0175(4) Uani 1 1 d . . .
C18 C 0.82706(9) 0.88196(5) 1.21339(12) 0.0192(4) Uani 1 1 d . . .
C19 C 0.84626(9) 0.91218(5) 1.17216(13) 0.0236(5) Uani 1 1 d . . .
C20 C 0.84759(10) 0.94169(6) 1.22195(14) 0.0297(5) Uani 1 1 d . . .
H20 H 0.8605 0.9623 1.1941 0.036 Uiso 1 1 calc R . .
C21 C 0.83054(10) 0.94218(6) 1.31185(14) 0.0310(5) Uani 1 1 d . . .
C22 C 0.81317(9) 0.91165(5) 1.35101(14) 0.0278(5) Uani 1 1 d . . .
H22 H 0.8018 0.9115 1.4121 0.033 Uiso 1 1 calc R . .
C23 C 0.81178(9) 0.88162(5) 1.30490(13) 0.0223(5) Uani 1 1 d . . .
C24 C 0.86635(10) 0.91242(5) 1.07625(13) 0.0309(5) Uani 1 1 d . . .
H24A H 0.8704 0.9359 1.0557 0.046 Uiso 1 1 calc R . .
H24B H 0.8321 0.9006 1.0412 0.046 Uiso 1 1 calc R . .
H24C H 0.9097 0.9009 1.0693 0.046 Uiso 1 1 calc R . .
C25 C 0.82970(13) 0.97493(5) 1.36326(16) 0.0500(7) Uani 1 1 d . . .
H25A H 0.7835 0.9801 1.3814 0.075 Uiso 1 1 calc R . .
H25B H 0.8469 0.9933 1.3259 0.075 Uiso 1 1 calc R . .
H25C H 0.8582 0.9726 1.4159 0.075 Uiso 1 1 calc R . .
C26 C 0.79473(10) 0.84851(5) 1.34981(14) 0.0311(5) Uani 1 1 d . . .
H26A H 0.7810 0.8529 1.4111 0.047 Uiso 1 1 calc R . .
H26B H 0.8343 0.8337 1.3495 0.047 Uiso 1 1 calc R . .
H26C H 0.7578 0.8374 1.3180 0.047 Uiso 1 1 calc R . .
C27 C 0.63719(9) 0.88084(5) 1.21204(12) 0.0180(4) Uani 1 1 d . . .
C28 C 0.64239(9) 0.91467(5) 1.18417(12) 0.0195(4) Uani 1 1 d . . .
C29 C 0.63252(10) 0.94065(5) 1.24496(13) 0.0254(5) Uani 1 1 d . . .
H29 H 0.6365 0.9635 1.2259 0.031 Uiso 1 1 calc R . .
C30 C 0.61690(10) 0.93402(6) 1.33338(13) 0.0264(5) Uani 1 1 d . . .
C31 C 0.61072(9) 0.90043(5) 1.35853(14) 0.0238(5) Uani 1 1 d . . .
H31 H 0.5997 0.8955 1.4183 0.029 Uiso 1 1 calc R . .
C32 C 0.61993(9) 0.87388(5) 1.30044(12) 0.0195(4) Uani 1 1 d . . .
C33 C 0.65721(10) 0.92317(5) 1.08874(13) 0.0311(5) Uani 1 1 d . . .
H33A H 0.7059 0.9224 1.0788 0.047 Uiso 1 1 calc R . .
H33B H 0.6404 0.9460 1.0754 0.047 Uiso 1 1 calc R . .
H33C H 0.6350 0.9066 1.0501 0.047 Uiso 1 1 calc R . .
C34 C 0.60621(12) 0.96308(6) 1.39684(14) 0.0435(6) Uani 1 1 d . . .
H34A H 0.5628 0.9603 1.4268 0.065 Uiso 1 1 calc R . .
H34B H 0.6064 0.9845 1.3641 0.065 Uiso 1 1 calc R . .
H34C H 0.6424 0.9633 1.4409 0.065 Uiso 1 1 calc R . .
C35 C 0.61071(10) 0.83757(5) 1.33073(13) 0.0271(5) Uani 1 1 d . . .
H35A H 0.5658 0.8296 1.3138 0.041 Uiso 1 1 calc R . .
H35B H 0.6155 0.8364 1.3952 0.041 Uiso 1 1 calc R . .
H35C H 0.6449 0.8232 1.3028 0.041 Uiso 1 1 calc R . .
C36 C 0.65409(9) 0.81010(5) 0.79326(12) 0.0163(4) Uani 1 1 d . . .
C37 C 0.58782(9) 0.80257(5) 0.76722(12) 0.0196(4) Uani 1 1 d . . .
H37 H 0.5608 0.8203 0.7436 0.024 Uiso 1 1 calc R . .
C38 C 0.56054(9) 0.77077(5) 0.77447(12) 0.0225(5) Uani 1 1 d . . .
H38 H 0.5158 0.7667 0.7550 0.027 Uiso 1 1 calc R . .
C39 C 0.59786(9) 0.74451(5) 0.81004(13) 0.0241(5) Uani 1 1 d . . .
H39 H 0.5785 0.7227 0.8178 0.029 Uiso 1 1 calc R . .
C40 C 0.66320(10) 0.75061(5) 0.83383(13) 0.0214(5) Uani 1 1 d . . .
H40 H 0.6884 0.7326 0.8592 0.026 Uiso 1 1 calc R . .
C41 C 0.69479(9) 0.78213(5) 0.82255(12) 0.0179(4) Uani 1 1 d . . .
C42 C 0.76932(9) 0.78302(5) 0.83100(12) 0.0191(4) Uani 1 1 d . . .
C43 C 0.80614(10) 0.75349(5) 0.81536(14) 0.0276(5) Uani 1 1 d . . .
H43 H 0.7836 0.7328 0.8022 0.033 Uiso 1 1 calc R . .
C44 C 0.87559(10) 0.75444(6) 0.81912(14) 0.0322(5) Uani 1 1 d . . .
H44 H 0.9008 0.7343 0.8098 0.039 Uiso 1 1 calc R . .
C45 C 0.90809(10) 0.78416(5) 0.83616(13) 0.0268(5) Uani 1 1 d . . .
H45 H 0.9559 0.7847 0.8374 0.032 Uiso 1 1 calc R . .
C46 C 0.87163(9) 0.81372(5) 0.85173(12) 0.0187(4) Uani 1 1 d . . .
C47 C 0.90714(8) 0.84609(5) 0.86777(13) 0.0200(4) Uani 1 1 d . . .
C48 C 0.97117(9) 0.84365(6) 0.90754(13) 0.0262(5) Uani 1 1 d . . .
H48 H 0.9844 0.8225 0.9322 0.031 Uiso 1 1 calc R . .
C49 C 1.01517(10) 0.87025(6) 0.91224(14) 0.0320(5) Uani 1 1 d . . .
H49 H 1.0579 0.8677 0.9396 0.038 Uiso 1 1 calc R . .
C50 C 0.99583(10) 0.90110(5) 0.87604(14) 0.0347(5) Uani 1 1 d . . .
H50 H 1.0269 0.9194 0.8750 0.042 Uiso 1 1 calc R . .
C51 C 0.93263(10) 0.90554(5) 0.84187(13) 0.0278(5) Uani 1 1 d . . .
H51 H 0.9201 0.9272 0.8196 0.033 Uiso 1 1 calc R . .
C52 C 0.88534(9) 0.87848(5) 0.83901(12) 0.0195(5) Uani 1 1 d . . .
C53 C 0.63990(9) 0.86929(5) 0.75077(13) 0.0174(4) Uani 1 1 d . . .
C54 C 0.59142(9) 0.88663(5) 0.80084(12) 0.0188(4) Uani 1 1 d . . .
C55 C 0.56006(9) 0.91493(5) 0.76441(13) 0.0230(5) Uani 1 1 d . . .
H55 H 0.5272 0.9267 0.7982 0.028 Uiso 1 1 calc R . .
C56 C 0.57546(10) 0.92633(5) 0.68009(14) 0.0250(5) Uani 1 1 d . . .
C57 C 0.62280(9) 0.90850(5) 0.63074(13) 0.0222(5) Uani 1 1 d . . .
H57 H 0.6335 0.9160 0.5726 0.027 Uiso 1 1 calc R . .
C58 C 0.65485(9) 0.87999(5) 0.66474(12) 0.0180(4) Uani 1 1 d . . .
C59 C 0.57286(9) 0.87469(5) 0.89237(11) 0.0226(5) Uani 1 1 d . . .
H59A H 0.5467 0.8537 0.8881 0.034 Uiso 1 1 calc R . .
H59B H 0.5459 0.8921 0.9220 0.034 Uiso 1 1 calc R . .
H59C H 0.6139 0.8705 0.9266 0.034 Uiso 1 1 calc R . .
C60 C 0.54169(11) 0.95752(5) 0.64345(14) 0.0382(6) Uani 1 1 d . . .
H60A H 0.5083 0.9658 0.6860 0.057 Uiso 1 1 calc R . .
H60B H 0.5193 0.9519 0.5875 0.057 Uiso 1 1 calc R . .
H60C H 0.5755 0.9752 0.6330 0.057 Uiso 1 1 calc R . .
C61 C 0.70403(9) 0.86057(5) 0.60819(12) 0.0231(5) Uani 1 1 d . . .
H61A H 0.7443 0.8553 0.6430 0.035 Uiso 1 1 calc R . .
H61B H 0.7167 0.8744 0.5569 0.035 Uiso 1 1 calc R . .
H61C H 0.6831 0.8394 0.5879 0.035 Uiso 1 1 calc R . .
C62 C 0.80648(9) 0.91283(5) 0.75414(13) 0.0193(4) Uani 1 1 d . . .
C63 C 0.76345(9) 0.93822(5) 0.78383(12) 0.0209(4) Uani 1 1 d . . .
C64 C 0.74681(10) 0.96494(5) 0.72848(13) 0.0249(5) Uani 1 1 d . . .
H64 H 0.7168 0.9819 0.7494 0.030 Uiso 1 1 calc R . .
C65 C 0.77243(10) 0.96775(5) 0.64390(13) 0.0264(5) Uani 1 1 d . . .
C66 C 0.81574(10) 0.94224(5) 0.61566(13) 0.0273(5) Uani 1 1 d . . .
H66 H 0.8341 0.9437 0.5577 0.033 Uiso 1 1 calc R . .
C67 C 0.83338(10) 0.91489(5) 0.66764(13) 0.0227(5) Uani 1 1 d . . .
C68 C 0.73563(10) 0.93805(5) 0.87754(12) 0.0277(5) Uani 1 1 d . . .
H68A H 0.7187 0.9607 0.8924 0.042 Uiso 1 1 calc R . .
H68B H 0.7714 0.9317 0.9191 0.042 Uiso 1 1 calc R . .
H68C H 0.6988 0.9216 0.8816 0.042 Uiso 1 1 calc R . .
C69 C 0.75433(11) 0.99717(5) 0.58479(14) 0.0436(6) Uani 1 1 d . . .
H69A H 0.7153 0.9911 0.5485 0.065 Uiso 1 1 calc R . .
H69B H 0.7925 1.0025 0.5462 0.065 Uiso 1 1 calc R . .
H69C H 0.7434 1.0170 0.6212 0.065 Uiso 1 1 calc R . .
C70 C 0.87963(10) 0.88774(6) 0.63307(13) 0.0307(5) Uani 1 1 d . . .
H70A H 0.9252 0.8916 0.6556 0.046 Uiso 1 1 calc R . .
H70B H 0.8801 0.8884 0.5682 0.046 Uiso 1 1 calc R . .
H70C H 0.8637 0.8655 0.6529 0.046 Uiso 1 1 calc R . .
C81 C 1.0000 1.0000 0.7764(3) 0.288(7) Uani 1 2 d SD . .
H81A H 1.0387 0.9870 0.7980 0.432 Uiso 0.50 1 calc PR . .
H81B H 0.9583 0.9896 0.7980 0.432 Uiso 0.50 1 calc PR . .
H81C H 1.0030 1.0234 0.7980 0.432 Uiso 0.50 1 calc PR . .
C82 C 1.0000 1.0000 0.6753(3) 0.204(4) Uani 1 2 d SD . .
C83 C 0.99087(16) 0.96992(4) 0.6290(3) 0.155(3) Uani 1 1 d D . .
H83 H 0.9846 0.9493 0.6604 0.186 Uiso 1 1 calc R . .
C84 C 0.99086(16) 0.96991(4) 0.5371(3) 0.381(8) Uani 1 1 d D . .
H84 H 0.9846 0.9492 0.5058 0.458 Uiso 1 1 calc R . .
C85 C 1.0000 1.0000 0.4906(3) 0.207(6) Uani 1 2 d SD . .
H85 H 1.0000 1.0000 0.4277 0.248 Uiso 1 2 calc SR . .

loop_
_atom_site_aniso_label
_atom_site_aniso_U_11
_atom_site_aniso_U_22
_atom_site_aniso_U_33
_atom_site_aniso_U_23
_atom_site_aniso_U_13
_atom_site_aniso_U_12
Fe1 0.01399(12) 0.01866(14) 0.01626(13) -0.00005(13) 0.00047(12) 0.00018(11)
Fe2 0.01395(11) 0.01724(13) 0.01651(13) -0.00006(13) -0.00018(11) -0.00004(11)
O1 0.0173(7) 0.0257(8) 0.0198(5) 0.0010(7) 0.0008(6) 0.0003(6)
N1 0.0160(8) 0.0213(10) 0.0184(8) 0.0002(8) -0.0018(6) -0.0005(7)
N2 0.0150(7) 0.0188(8) 0.0149(7) 0.0019(8) 0.0010(7) 0.0001(7)
N3 0.0146(8) 0.0194(9) 0.0193(8) -0.0032(7) 0.0023(6) 0.0003(7)
N4 0.0135(8) 0.0166(9) 0.0197(8) 0.0011(7) -0.0013(7) -0.0005(7)
N5 0.0145(8) 0.0195(9) 0.0158(8) 0.0023(7) 0.0005(6) -0.0007(6)
N6 0.0147(8) 0.0207(10) 0.0176(8) -0.0005(7) 0.0011(6) -0.0001(7)
C1 0.0173(10) 0.0215(12) 0.0141(10) 0.0025(8) 0.0031(8) 0.0002(8)
C2 0.0187(10) 0.0254(12) 0.0240(11) 0.0051(9) -0.0025(8) -0.0011(9)
C3 0.0147(10) 0.0313(13) 0.0337(12) 0.0118(10) -0.0047(9) -0.0039(9)
C4 0.0172(10) 0.0288(12) 0.0346(12) 0.0045(11) 0.0028(9) 0.0048(8)
C5 0.0225(10) 0.0188(11) 0.0259(11) -0.0004(10) 0.0020(9) 0.0024(8)
C6 0.0160(9) 0.0257(12) 0.0163(10) 0.0062(9) -0.0004(8) -0.0004(8)
C7 0.0179(9) 0.0214(11) 0.0166(10) 0.0018(10) -0.0017(9) 0.0042(8)
C8 0.0172(9) 0.0247(13) 0.0351(12) 0.0027(11) -0.0015(10) 0.0043(8)
C9 0.0257(10) 0.0162(11) 0.0464(12) -0.0040(12) -0.0024(10) -0.0001(9)
C10 0.0185(10) 0.0237(12) 0.0364(12) 0.0021(11) -0.0062(9) -0.0042(9)
C11 0.0174(9) 0.0191(11) 0.0176(11) -0.0003(9) 0.0009(8) -0.0005(8)
C12 0.0144(9) 0.0189(11) 0.0164(10) 0.0045(8) 0.0007(7) -0.0020(8)
C13 0.0221(10) 0.0151(11) 0.0205(10) 0.0025(9) 0.0024(8) -0.0026(9)
C14 0.0154(10) 0.0222(12) 0.0210(10) 0.0029(9) -0.0053(7) -0.0005(9)
C15 0.0124(9) 0.0224(12) 0.0215(11) 0.0020(9) 0.0007(8) 0.0022(8)
C16 0.0196(9) 0.0203(11) 0.0177(10) -0.0016(9) 0.0043(7) 0.0022(8)
C17 0.0165(9) 0.0222(11) 0.0139(10) 0.0032(8) 0.0028(7) -0.0021(8)
C18 0.0150(10) 0.0209(12) 0.0215(11) -0.0047(9) -0.0047(8) 0.0021(8)
C19 0.0192(11) 0.0257(13) 0.0260(12) -0.0008(10) -0.0037(9) -0.0005(9)
C20 0.0318(13) 0.0220(14) 0.0352(13) 0.0030(10) -0.0053(10) 0.0009(10)
C21 0.0318(12) 0.0287(14) 0.0325(13) -0.0054(11) -0.0117(10) 0.0082(10)
C22 0.0293(11) 0.0333(13) 0.0209(11) -0.0032(11) -0.0035(9) 0.0103(10)
C23 0.0136(10) 0.0308(13) 0.0224(11) -0.0015(10) -0.0027(8) 0.0046(9)
C24 0.0343(12) 0.0282(13) 0.0303(13) 0.0002(10) -0.0004(10) -0.0067(10)
C25 0.0791(19) 0.0295(14) 0.0414(14) -0.0104(13) -0.0133(14) 0.0155(13)
C26 0.0305(11) 0.0407(15) 0.0221(11) 0.0011(11) 0.0018(10) -0.0037(10)
C27 0.0124(9) 0.0214(12) 0.0202(10) -0.0038(9) -0.0030(8) 0.0007(8)
C28 0.0175(10) 0.0199(12) 0.0211(11) -0.0001(9) 0.0011(8) -0.0016(8)
C29 0.0242(11) 0.0203(12) 0.0317(12) -0.0017(10) 0.0011(9) -0.0043(9)
C30 0.0233(11) 0.0303(14) 0.0255(11) -0.0111(10) 0.0034(9) -0.0037(9)
C31 0.0194(10) 0.0355(14) 0.0165(10) -0.0031(11) 0.0012(9) -0.0047(8)
C32 0.0134(10) 0.0261(12) 0.0190(10) 0.0003(9) -0.0005(8) -0.0001(9)
C33 0.0418(13) 0.0227(12) 0.0287(12) -0.0025(11) 0.0050(11) -0.0042(9)
C34 0.0544(16) 0.0412(16) 0.0351(13) -0.0133(12) 0.0135(11) -0.0089(12)
C35 0.0258(11) 0.0317(13) 0.0240(11) 0.0014(10) 0.0049(9) -0.0005(10)
C36 0.0156(10) 0.0215(12) 0.0120(9) -0.0029(8) 0.0029(7) 0.0008(8)
C37 0.0162(10) 0.0248(12) 0.0179(10) -0.0024(9) -0.0013(8) 0.0033(9)
C38 0.0147(10) 0.0278(13) 0.0248(11) -0.0083(10) -0.0002(8) -0.0001(9)
C39 0.0202(11) 0.0201(12) 0.0321(12) -0.0056(10) 0.0078(9) -0.0041(9)
C40 0.0212(11) 0.0157(11) 0.0272(11) -0.0034(9) 0.0019(8) 0.0037(8)
C41 0.0146(10) 0.0199(11) 0.0191(10) -0.0032(8) 0.0011(8) 0.0016(8)
C42 0.0164(10) 0.0201(11) 0.0208(10) 0.0008(9) -0.0003(8) 0.0008(8)
C43 0.0192(11) 0.0196(12) 0.0440(13) -0.0016(10) 0.0023(10) 0.0010(9)
C44 0.0197(12) 0.0246(13) 0.0522(15) -0.0025(11) 0.0030(11) 0.0084(9)
C45 0.0158(10) 0.0274(13) 0.0372(13) 0.0048(10) 0.0024(9) 0.0028(9)
C46 0.0160(9) 0.0234(11) 0.0165(10) 0.0034(9) -0.0033(8) 0.0019(8)
C47 0.0149(9) 0.0279(12) 0.0171(10) -0.0005(10) 0.0008(8) -0.0026(8)
C48 0.0195(11) 0.0332(13) 0.0258(11) 0.0026(10) -0.0032(8) 0.0019(9)
C49 0.0175(11) 0.0463(15) 0.0322(12) 0.0027(11) -0.0082(9) -0.0038(10)
C50 0.0222(11) 0.0387(14) 0.0431(13) -0.0011(12) -0.0048(11) -0.0138(10)
C51 0.0264(11) 0.0272(13) 0.0298(12) 0.0022(10) -0.0026(9) -0.0060(9)
C52 0.0171(10) 0.0272(12) 0.0142(10) -0.0008(9) 0.0017(8) -0.0019(9)
C53 0.0162(10) 0.0151(11) 0.0207(10) -0.0033(8) -0.0052(8) -0.0018(8)
C54 0.0154(10) 0.0211(12) 0.0200(10) -0.0016(9) -0.0028(8) -0.0006(8)
C55 0.0210(11) 0.0231(12) 0.0249(11) -0.0031(10) 0.0028(9) 0.0049(9)
C56 0.0261(12) 0.0191(12) 0.0299(12) 0.0029(10) -0.0020(9) 0.0031(9)
C57 0.0220(11) 0.0242(13) 0.0205(11) 0.0009(9) -0.0019(9) 0.0000(9)
C58 0.0148(10) 0.0169(11) 0.0224(11) -0.0029(9) -0.0010(8) -0.0014(8)
C59 0.0184(10) 0.0274(12) 0.0220(11) 0.0025(9) 0.0033(8) 0.0030(9)
C60 0.0417(14) 0.0314(14) 0.0417(13) 0.0072(11) 0.0040(11) 0.0165(11)
C61 0.0243(10) 0.0238(12) 0.0213(11) -0.0005(9) -0.0021(9) 0.0047(8)
C62 0.0177(10) 0.0182(11) 0.0220(10) 0.0001(9) -0.0031(8) -0.0057(9)
C63 0.0204(10) 0.0198(11) 0.0225(10) -0.0029(9) -0.0009(8) -0.0044(9)
C64 0.0254(12) 0.0203(11) 0.0290(11) -0.0007(9) -0.0022(9) 0.0004(9)
C65 0.0359(13) 0.0193(12) 0.0240(11) 0.0024(9) -0.0070(9) 0.0004(10)
C66 0.0375(13) 0.0267(13) 0.0175(11) 0.0037(10) 0.0025(9) -0.0001(10)
C67 0.0255(11) 0.0203(12) 0.0224(11) -0.0034(10) 0.0017(9) -0.0006(9)
C68 0.0311(12) 0.0240(12) 0.0281(12) -0.0037(10) 0.0035(10) -0.0009(9)
C69 0.0570(15) 0.0342(13) 0.0395(13) 0.0075(13) -0.0054(14) 0.0091(12)
C70 0.0369(13) 0.0310(14) 0.0242(12) 0.0037(10) 0.0083(10) 0.0071(11)
C81 0.248(11) 0.405(17) 0.211(8) 0.000 0.000 0.179(11)
C82 0.105(6) 0.118(7) 0.389(15) 0.000 0.000 0.076(6)
C83 0.039(2) 0.053(2) 0.372(8) 0.014(4) -0.028(4) 0.0021(19)
C84 0.192(8) 0.50(2) 0.454(14) 0.114(11) -0.121(11) 0.046(11)
C85 0.118(7) 0.359(17) 0.143(6) 0.000 0.000 0.094(10)

loop_
_atom_type_symbol
_atom_type_description
_atom_type_scat_dispersion_real
_atom_type_scat_dispersion_imag
_atom_type_scat_source
C C 0.0033 0.0016 'International Tables Vol C Tables 4.2.6.8 and 6.1.1.4'
H H 0.0000 0.0000 'International Tables Vol C Tables 4.2.6.8 and 6.1.1.4'
N N 0.0061 0.0033 'International Tables Vol C Tables 4.2.6.8 and 6.1.1.4'
O O 0.0106 0.0060 'International Tables Vol C Tables 4.2.6.8 and 6.1.1.4'
Fe Fe 0.3463 0.8444 'International Tables Vol C Tables 4.2.6.8 and 6.1.1.4'

loop_
_geom_angle_atom_site_label_1
_geom_angle_atom_site_label_2
_geom_angle_atom_site_label_3
_geom_angle
_geom_angle_site_symmetry_1
_geom_angle_site_symmetry_3
_geom_angle_publ_flag
O1 Fe1 N1 120.08(6) . . yes
O1 Fe1 N3 116.84(6) . . yes
N1 Fe1 N3 117.50(6) . . yes
O1 Fe1 N2 104.57(6) . . yes
N1 Fe1 N2 93.86(6) . . yes
N3 Fe1 N2 95.14(6) . . yes
O1 Fe2 N6 117.27(6) . . yes
O1 Fe2 N4 119.97(6) . . yes
N6 Fe2 N4 116.39(6) . . yes
O1 Fe2 N5 106.37(6) . . yes
N6 Fe2 N5 95.06(6) . . yes
N4 Fe2 N5 93.67(6) . . yes
Fe2 O1 Fe1 156.60(7) . . ?
C1 N1 C18 120.93(15) . . ?
C1 N1 Fe1 120.81(12) . . ?
C18 N1 Fe1 116.21(12) . . ?
C11 N2 C7 122.30(15) . . ?
C11 N2 Fe1 116.62(12) . . ?
C7 N2 Fe1 121.04(12) . . ?
C17 N3 C27 120.01(14) . . ?
C17 N3 Fe1 113.20(11) . . ?
C27 N3 Fe1 123.58(12) . . ?
C36 N4 C53 120.80(15) . . ?
C36 N4 Fe2 120.97(12) . . ?
C53 N4 Fe2 115.93(12) . . ?
C42 N5 C46 121.72(16) . . ?
C42 N5 Fe2 120.95(12) . . ?
C46 N5 Fe2 117.25(12) . . ?
C52 N6 C62 120.02(15) . . ?
C52 N6 Fe2 114.75(12) . . ?
C62 N6 Fe2 123.96(12) . . ?
N1 C1 C2 120.41(17) . . ?
N1 C1 C6 121.52(16) . . ?
C2 C1 C6 118.07(17) . . ?
C3 C2 C1 121.34(19) . . ?
C2 C3 C4 120.65(18) . . ?
C5 C4 C3 118.70(18) . . ?
C4 C5 C6 122.93(18) . . ?
C5 C6 C1 117.77(16) . . ?
C5 C6 C7 116.14(17) . . ?
C1 C6 C7 125.76(16) . . ?
N2 C7 C8 118.77(16) . . ?
N2 C7 C6 120.70(16) . . ?
C8 C7 C6 120.51(16) . . ?
C9 C8 C7 120.01(17) . . ?
C10 C9 C8 119.52(18) . . ?
C9 C10 C11 120.43(18) . . ?
N2 C11 C10 118.91(16) . . ?
N2 C11 C12 120.75(16) . . ?
C10 C11 C12 120.34(16) . . ?
C13 C12 C17 118.16(16) . . ?
C13 C12 C11 116.22(17) . . ?
C17 C12 C11 125.50(16) . . ?
C14 C13 C12 122.53(18) . . ?
C13 C14 C15 118.88(17) . . ?
C16 C15 C14 120.42(17) . . ?
C15 C16 C17 121.63(17) . . ?
N3 C17 C16 120.89(17) . . ?
N3 C17 C12 121.30(16) . . ?
C16 C17 C12 117.80(16) . . ?
C19 C18 C23 120.15(19) . . ?
C19 C18 N1 120.67(16) . . ?
C23 C18 N1 119.04(18) . . ?
C20 C19 C18 118.61(18) . . ?
C20 C19 C24 120.88(19) . . ?
C18 C19 C24 120.51(19) . . ?
C19 C20 C21 122.3(2) . . ?
C22 C21 C20 117.6(2) . . ?
C22 C21 C25 121.43(19) . . ?
C20 C21 C25 121.0(2) . . ?
C23 C22 C21 122.49(19) . . ?
C22 C23 C18 118.85(19) . . ?
C22 C23 C26 121.44(18) . . ?
C18 C23 C26 119.71(18) . . ?
C28 C27 C32 119.27(18) . . ?
C28 C27 N3 120.36(16) . . ?
C32 C27 N3 120.28(18) . . ?
C29 C28 C27 119.46(17) . . ?
C29 C28 C33 119.71(18) . . ?
C27 C28 C33 120.81(17) . . ?
C28 C29 C30 121.74(19) . . ?
C31 C30 C29 117.50(18) . . ?
C31 C30 C34 122.66(18) . . ?
C29 C30 C34 119.83(19) . . ?
C30 C31 C32 122.70(18) . . ?
C31 C32 C27 119.28(19) . . ?
C31 C32 C35 120.62(17) . . ?
C27 C32 C35 120.09(18) . . ?
N4 C36 C37 121.31(17) . . ?
N4 C36 C41 121.83(16) . . ?
C37 C36 C41 116.85(18) . . ?
C38 C37 C36 122.77(18) . . ?
C37 C38 C39 120.26(18) . . ?
C40 C39 C38 118.66(19) . . ?
C39 C40 C41 123.27(19) . . ?
C40 C41 C36 117.70(17) . . ?
C40 C41 C42 117.14(17) . . ?
C36 C41 C42 124.69(17) . . ?
N5 C42 C43 119.14(17) . . ?
N5 C42 C41 121.49(17) . . ?
C43 C42 C41 119.24(18) . . ?
C44 C43 C42 119.6(2) . . ?
C45 C44 C43 120.3(2) . . ?
C44 C45 C46 120.32(18) . . ?
N5 C46 C45 118.86(17) . . ?
N5 C46 C47 120.98(16) . . ?
C45 C46 C47 120.10(17) . . ?
C48 C47 C52 117.91(17) . . ?
C48 C47 C46 116.22(17) . . ?
C52 C47 C46 125.57(16) . . ?
C49 C48 C47 123.2(2) . . ?
C48 C49 C50 118.32(18) . . ?
C51 C50 C49 120.99(19) . . ?
C50 C51 C52 121.45(19) . . ?
N6 C52 C47 121.93(17) . . ?
N6 C52 C51 120.39(18) . . ?
C47 C52 C51 117.68(17) . . ?
C58 C53 C54 120.03(17) . . ?
C58 C53 N4 119.14(16) . . ?
C54 C53 N4 120.60(16) . . ?
C55 C54 C53 119.01(17) . . ?
C55 C54 C59 120.24(17) . . ?
C53 C54 C59 120.74(17) . . ?
C56 C55 C54 121.66(18) . . ?
C55 C56 C57 118.59(18) . . ?
C55 C56 C60 120.29(18) . . ?
C57 C56 C60 121.12(18) . . ?
C56 C57 C58 121.36(18) . . ?
C57 C58 C53 119.32(17) . . ?
C57 C58 C61 119.89(17) . . ?
C53 C58 C61 120.78(17) . . ?
C63 C62 C67 119.28(18) . . ?
C63 C62 N6 120.59(16) . . ?
C67 C62 N6 120.04(17) . . ?
C64 C63 C62 119.96(18) . . ?
C64 C63 C68 118.63(17) . . ?
C62 C63 C68 121.39(17) . . ?
C65 C64 C63 122.15(19) . . ?
C64 C65 C66 117.03(19) . . ?
C64 C65 C69 121.48(19) . . ?
C66 C65 C69 121.49(19) . . ?
C67 C66 C65 123.23(18) . . ?
C66 C67 C62 118.35(18) . . ?
C66 C67 C70 120.91(17) . . ?
C62 C67 C70 120.73(18) . . ?
C83 C82 C83 119.49(17) 2_775 . ?
C83 C82 C81 120.26(8) 2_775 . ?
C83 C82 C81 120.25(8) . . ?
C82 C83 C84 120.28(11) . . ?
C83 C84 C85 120.30(11) . . ?
C84 C85 C84 119.36(18) . 2_775 ?

loop_
_geom_bond_atom_site_label_1
_geom_bond_atom_site_label_2
_geom_bond_distance
_geom_bond_site_symmetry_2
_geom_bond_publ_flag
Fe1 O1 1.7802(14) . yes
Fe1 N1 1.9174(15) . yes
Fe1 N3 1.9262(14) . yes
Fe1 N2 2.0161(14) . yes
Fe2 O1 1.7761(14) . yes
Fe2 N6 1.9234(15) . yes
Fe2 N4 1.9262(15) . yes
Fe2 N5 2.0153(15) . yes
N1 C1 1.378(2) . ?
N1 C18 1.421(2) . ?
N2 C11 1.358(2) . ?
N2 C7 1.365(2) . ?
N3 C17 1.391(2) . ?
N3 C27 1.428(2) . ?
N4 C36 1.370(2) . ?
N4 C53 1.431(2) . ?
N5 C42 1.361(2) . ?
N5 C46 1.371(2) . ?
N6 C52 1.384(2) . ?
N6 C62 1.427(2) . ?
C1 C2 1.419(2) . ?
C1 C6 1.414(3) . ?
C2 C3 1.370(3) . ?
C3 C4 1.386(3) . ?
C4 C5 1.370(2) . ?
C5 C6 1.408(2) . ?
C6 C7 1.486(2) . ?
C7 C8 1.389(3) . ?
C8 C9 1.384(2) . ?
C9 C10 1.376(3) . ?
C10 C11 1.385(3) . ?
C11 C12 1.487(2) . ?
C12 C13 1.403(2) . ?
C12 C17 1.421(3) . ?
C13 C14 1.376(2) . ?
C14 C15 1.387(2) . ?
C15 C16 1.374(2) . ?
C16 C17 1.413(2) . ?
C18 C19 1.397(3) . ?
C18 C23 1.415(2) . ?
C19 C20 1.385(3) . ?
C19 C24 1.503(3) . ?
C20 C21 1.400(3) . ?
C21 C22 1.384(3) . ?
C21 C25 1.506(3) . ?
C22 C23 1.374(3) . ?
C23 C26 1.509(3) . ?
C27 C28 1.402(3) . ?
C27 C32 1.406(2) . ?
C28 C29 1.389(3) . ?
C28 C33 1.509(2) . ?
C29 C30 1.396(3) . ?
C30 C31 1.383(3) . ?
C30 C34 1.508(3) . ?
C31 C32 1.378(3) . ?
C32 C35 1.513(3) . ?
C36 C37 1.406(2) . ?
C36 C41 1.437(3) . ?
C37 C38 1.370(3) . ?
C38 C39 1.382(3) . ?
C39 C40 1.369(2) . ?
C40 C41 1.402(3) . ?
C41 C42 1.487(2) . ?
C42 C43 1.395(3) . ?
C43 C44 1.382(3) . ?
C44 C45 1.362(3) . ?
C45 C46 1.391(3) . ?
C46 C47 1.478(2) . ?
C47 C48 1.410(2) . ?
C47 C52 1.416(3) . ?
C48 C49 1.367(3) . ?
C49 C50 1.387(3) . ?
C50 C51 1.369(3) . ?
C51 C52 1.422(3) . ?
C53 C58 1.398(2) . ?
C53 C54 1.402(2) . ?
C54 C55 1.391(3) . ?
C54 C59 1.506(2) . ?
C55 C56 1.385(2) . ?
C56 C57 1.391(3) . ?
C56 C60 1.506(3) . ?
C57 C58 1.390(3) . ?
C58 C61 1.507(2) . ?
C62 C63 1.391(3) . ?
C62 C67 1.414(2) . ?
C63 C64 1.384(3) . ?
C63 C68 1.519(2) . ?
C64 C65 1.380(3) . ?
C65 C66 1.390(3) . ?
C65 C69 1.507(3) . ?
C66 C67 1.379(3) . ?
C67 C70 1.504(3) . ?
C81 C82 1.5266(9) . ?
C82 C83 1.3880(9) 2_775 ?
C82 C83 1.3881(9) . ?
C83 C84 1.3885(9) . ?
C84 C85 1.3897(10) . ?
C85 C84 1.3898(10) 2_775 ?
